data_1514366
loop_
_publ_author_name
'Sharma, Indrajeet'
'Wurst, Jacqueline M.'
'Tan, Derek S.'

_publ_section_title
;
 Solvent-Dependent Divergent Functions of Sc(OTf)3 in Stereoselective
 Epoxide-Opening Spiroketalizations.
;
_journal_issue 9
_journal_name_full 'Organic letters'
_journal_page_first 2474
_journal_page_last 2477
_journal_paper_doi 10.1021/ol500853q
_journal_volume 16
_journal_year 2014
_chemical_formula_moiety 'C21 H34 O4 Si'
_chemical_formula_sum 'C21 H34 O4 Si'
_chemical_formula_weight 378.57
_chemical_name_systematic
; 
 ? 
;
_space_group_IT_number 2
_symmetry_cell_setting triclinic
_symmetry_space_group_name_Hall '-P 1'
_symmetry_space_group_name_H-M 'P -1'
_atom_sites_solution_hydrogens mixed
_atom_sites_solution_primary direct
_atom_sites_solution_secondary difmap
_audit_creation_method SHELXL-97
_cell_angle_alpha 80.423(4)
_cell_angle_beta 84.426(4)
_cell_angle_gamma 74.609(4)
_cell_formula_units_Z 2
_cell_length_a 9.0760(7)
_cell_length_b 10.7759(8)
_cell_length_c 11.1491(8)
_cell_measurement_reflns_used 3428
_cell_measurement_temperature 173(2)
_cell_measurement_theta_max 0.00
_cell_measurement_theta_min 0.00
_cell_volume 1035.04(14)
_computing_cell_refinement 'Bruker SAINT+'
_computing_data_collection 'Bruker APEX2'
_computing_data_reduction 'Bruker SAINT+'
_computing_molecular_graphics 'Bruker SHELXTL'
_computing_publication_material 'Bruker SHELXTL'
_computing_structure_refinement 'SHELXL-97 (Sheldrick, 1997)'
_computing_structure_solution 'SHELXS-97 (Sheldrick, 1990)'
_diffrn_ambient_temperature 173(2)
_diffrn_measured_fraction_theta_full 0.998
_diffrn_measured_fraction_theta_max 0.998
_diffrn_measurement_device_type 'Bruker X8 APEX II diffractometer'
_diffrn_measurement_method 'phi and omega scans'
_diffrn_radiation_monochromator graphite
_diffrn_radiation_source 'fine-focus sealed tube'
_diffrn_radiation_type MoK\a
_diffrn_radiation_wavelength 0.71073
_diffrn_reflns_av_R_equivalents 0.0386
_diffrn_reflns_av_sigmaI/netI 0.0447
_diffrn_reflns_limit_h_max 11
_diffrn_reflns_limit_h_min -11
_diffrn_reflns_limit_k_max 13
_diffrn_reflns_limit_k_min -13
_diffrn_reflns_limit_l_max 13
_diffrn_reflns_limit_l_min -13
_diffrn_reflns_number 13911
_diffrn_reflns_theta_full 26.37
_diffrn_reflns_theta_max 26.37
_diffrn_reflns_theta_min 1.86
_exptl_absorpt_coefficient_mu 0.136
_exptl_absorpt_correction_T_max 0.9799
_exptl_absorpt_correction_T_min 0.9540
_exptl_absorpt_correction_type multi-scan
_exptl_absorpt_process_details SADABS
_exptl_crystal_colour colourless
_exptl_crystal_density_diffrn 1.215
_exptl_crystal_density_method 'not measured'
_exptl_crystal_description block
_exptl_crystal_F_000 412
_exptl_crystal_size_max 0.35
_exptl_crystal_size_mid 0.20
_exptl_crystal_size_min 0.15
_refine_diff_density_max 0.249
_refine_diff_density_min -0.240
_refine_diff_density_rms 0.043
_refine_ls_extinction_method none
_refine_ls_goodness_of_fit_ref 1.099
_refine_ls_hydrogen_treatment mixed
_refine_ls_matrix_type full
_refine_ls_number_parameters 327
_refine_ls_number_reflns 4222
_refine_ls_number_restraints 0
_refine_ls_restrained_S_all 1.099
_refine_ls_R_factor_all 0.0595
_refine_ls_R_factor_gt 0.0418
_refine_ls_shift/su_max 0.118
_refine_ls_shift/su_mean 0.007
_refine_ls_structure_factor_coef Fsqd
_refine_ls_weighting_details 'calc w=1/[\s^2^(Fo^2^)+(0.0467P)^2^+0.1248P] where P=(Fo^2^+2Fc^2^)/3'
_refine_ls_weighting_scheme calc
_refine_ls_wR_factor_gt 0.0972
_refine_ls_wR_factor_ref 0.1066
_reflns_number_gt 3272
_reflns_number_total 4222
_reflns_threshold_expression >2sigma(I)
_cod_data_source_file ol500853q_si_002.cif
_cod_data_source_block jmw1
_cod_depositor_comments
;
The following automatic conversions were performed:

'_symmetry_cell_setting' value 'Triclinic' changed to 'triclinic'
according to
/usr/data/users/saulius/crontab/automatic-downloads/rss-feeds/ACS/lib/dictionaries/cif_core.dic
dictionary named 'cif_core.dic' version 2.4.2 from 2011-04-26.

Automatic conversion script
Id: cif_fix_values 2281 2013-09-26 08:29:07Z andrius 

 Adding full bibliography for 1514366.cif.
;
_cod_original_cell_volume 1035.04(13)
_cod_original_sg_symbol_H-M P-1
_cod_database_code 1514366

loop_
_symmetry_equiv_pos_as_xyz
'x, y, z'
'-x, -y, -z'

loop_
_atom_site_label
_atom_site_type_symbol
_atom_site_fract_x
_atom_site_fract_y
_atom_site_fract_z
_atom_site_U_iso_or_equiv
_atom_site_adp_type
_atom_site_occupancy
_atom_site_symmetry_multiplicity
_atom_site_calc_flag
_atom_site_refinement_flags
_atom_site_disorder_assembly
_atom_site_disorder_group
Si1 Si 0.23260(4) 0.17053(4) 0.74722(3) 0.02736(10) Uani 1 1 d . . .
O1 O 0.11247(10) 0.30667(8) 0.78033(8) 0.0256(2) Uani 1 1 d . A .
O2 O -0.01783(10) 0.59915(8) 0.81782(8) 0.0255(2) Uani 1 1 d . A .
O3 O -0.21233(10) 0.56527(9) 0.71665(7) 0.0263(2) Uani 1 1 d . . .
O4 O -0.18923(11) 0.32491(9) 0.89154(9) 0.0337(3) Uani 1 1 d . A .
H4O H -0.110(2) 0.2702(17) 0.8620(17) 0.066(6) Uiso 1 1 d . . .
C1 C -0.08921(14) 0.50274(12) 0.78947(11) 0.0217(3) Uani 1 1 d . A .
C2 C 0.02975(15) 0.42030(12) 0.70695(11) 0.0221(3) Uani 1 1 d . . .
H2 H -0.0233(15) 0.3971(12) 0.6470(12) 0.021(3) Uiso 1 1 d . . .
C3 C 0.12538(14) 0.51303(12) 0.65634(11) 0.0219(3) Uani 1 1 d . A .
C4 C 0.23072(16) 0.51572(13) 0.55799(12) 0.0286(3) Uani 1 1 d . . .
H4 H 0.2488(16) 0.4509(13) 0.5078(12) 0.029(4) Uiso 1 1 d . . .
C5 C 0.30519(17) 0.61406(15) 0.53749(14) 0.0362(4) Uani 1 1 d . A .
H5 H 0.3782(18) 0.6165(14) 0.4728(14) 0.043(4) Uiso 1 1 d . . .
C6 C 0.27580(17) 0.70759(15) 0.61363(14) 0.0373(4) Uani 1 1 d . . .
H6 H 0.3277(17) 0.7761(14) 0.5965(13) 0.039(4) Uiso 1 1 d . . .
C7 C 0.16801(17) 0.70837(14) 0.71024(13) 0.0319(4) Uani 1 1 d . A .
H7 H 0.1426(17) 0.7729(14) 0.7615(13) 0.037(4) Uiso 1 1 d . . .
C8 C 0.09433(15) 0.61073(13) 0.72792(11) 0.0237(3) Uani 1 1 d . . .
C9 C -0.33368(17) 0.65375(15) 0.77586(13) 0.0339(4) Uani 1 1 d . . .
H9B H -0.2907(15) 0.7309(13) 0.7914(12) 0.025(4) Uiso 1 1 d . . .
H9A H -0.4133(18) 0.6873(14) 0.7149(14) 0.045(4) Uiso 1 1 d . . .
C10 C -0.39380(16) 0.58486(15) 0.89179(13) 0.0343(4) Uani 1 1 d . . .
H10B H -0.4785(16) 0.6474(14) 0.9300(13) 0.034(4) Uiso 1 1 d . . .
H10A H -0.4384(17) 0.5175(14) 0.8717(13) 0.039(4) Uiso 1 1 d . . .
C11 C -0.26385(16) 0.52205(14) 0.97527(12) 0.0302(3) Uani 1 1 d . A .
H11B H -0.2996(16) 0.4735(13) 1.0472(13) 0.035(4) Uiso 1 1 d . . .
H11A H -0.2218(16) 0.5887(14) 1.0022(12) 0.031(4) Uiso 1 1 d . . .
C12 C -0.13562(15) 0.43202(13) 0.91077(11) 0.0248(3) Uani 1 1 d . . .
H12 H -0.0447(15) 0.4043(12) 0.9577(12) 0.024(4) Uiso 1 1 d . . .
C13 C 0.2140(3) 0.0526(2) 0.8888(2) 0.0294(6) Uani 0.658(3) 1 d P A 1
H13A H 0.1116 0.0341 0.8892 0.035 Uiso 0.658(3) 1 calc PR A 1
C13' C 0.2731(6) 0.0697(4) 0.9058(4) 0.0276(12) Uani 0.342(3) 1 d P A 2
H13B H 0.3703 0.0824 0.9310 0.033 Uiso 0.342(3) 1 calc PR A 2
C14 C 0.3336(4) -0.0780(3) 0.8915(3) 0.0365(9) Uani 0.658(3) 1 d P A 1
H14A H 0.3176 -0.1353 0.9669 0.055 Uiso 0.658(3) 1 calc PR A 1
H14B H 0.4363 -0.0638 0.8878 0.055 Uiso 0.658(3) 1 calc PR A 1
H14C H 0.3235 -0.1187 0.8213 0.055 Uiso 0.658(3) 1 calc PR A 1
C14' C 0.3002(10) -0.0767(8) 0.8968(6) 0.052(2) Uani 0.342(3) 1 d P A 2
H14D H 0.3198 -0.1279 0.9775 0.078 Uiso 0.342(3) 1 calc PR A 2
H14E H 0.3886 -0.1034 0.8405 0.078 Uiso 0.342(3) 1 calc PR A 2
H14F H 0.2092 -0.0913 0.8666 0.078 Uiso 0.342(3) 1 calc PR A 2
C15 C 0.2163(4) 0.1082(3) 1.0072(2) 0.0494(10) Uani 0.658(3) 1 d P A 1
H15A H 0.2054 0.0428 1.0776 0.074 Uiso 0.658(3) 1 calc PR A 1
H15B H 0.1315 0.1861 1.0103 0.074 Uiso 0.658(3) 1 calc PR A 1
H15C H 0.3135 0.1310 1.0090 0.074 Uiso 0.658(3) 1 calc PR A 1
C15' C 0.1523(9) 0.1052(7) 1.0041(6) 0.059(2) Uani 0.342(3) 1 d P A 2
H15D H 0.1824 0.0483 1.0806 0.088 Uiso 0.342(3) 1 calc PR A 2
H15E H 0.0551 0.0947 0.9816 0.088 Uiso 0.342(3) 1 calc PR A 2
H15F H 0.1403 0.1959 1.0146 0.088 Uiso 0.342(3) 1 calc PR A 2
C16 C 0.42428(16) 0.19953(14) 0.69562(12) 0.0322(4) Uani 1 1 d . A .
H16 H 0.4077(17) 0.2584(14) 0.6193(14) 0.041(4) Uiso 1 1 d . . .
C17 C 0.54454(19) 0.07800(17) 0.66495(17) 0.0512(5) Uani 1 1 d . . .
H17A H 0.6373 0.1025 0.6283 0.077 Uiso 1 1 calc R A .
H17B H 0.5041 0.0376 0.6073 0.077 Uiso 1 1 calc R . .
H17C H 0.5692 0.0161 0.7396 0.077 Uiso 1 1 calc R . .
C18 C 0.4846(2) 0.2665(2) 0.78353(16) 0.0614(5) Uani 1 1 d . . .
H18A H 0.5013 0.2094 0.8618 0.092 Uiso 1 1 calc R A .
H18B H 0.4097 0.3482 0.7959 0.092 Uiso 1 1 calc R . .
H18C H 0.5815 0.2849 0.7494 0.092 Uiso 1 1 calc R . .
C19 C 0.15632(18) 0.10588(14) 0.62685(14) 0.0345(4) Uani 1 1 d . A .
H19 H 0.2167(17) 0.0169(14) 0.6274(13) 0.037(4) Uiso 1 1 d . . .
C20 C 0.17433(19) 0.17727(15) 0.49800(13) 0.0380(4) Uani 1 1 d . . .
H20A H 0.1395 0.1338 0.4397 0.057 Uiso 1 1 calc R A .
H20B H 0.2822 0.1763 0.4784 0.057 Uiso 1 1 calc R . .
H20C H 0.1128 0.2675 0.4932 0.057 Uiso 1 1 calc R . .
C21 C -0.01020(19) 0.09959(17) 0.65521(18) 0.0529(5) Uani 1 1 d . . .
H21A H -0.0763 0.1880 0.6539 0.079 Uiso 1 1 calc R A .
H21B H -0.0199 0.0494 0.7360 0.079 Uiso 1 1 calc R . .
H21C H -0.0410 0.0575 0.5938 0.079 Uiso 1 1 calc R . .

loop_
_atom_site_aniso_label
_atom_site_aniso_U_11
_atom_site_aniso_U_22
_atom_site_aniso_U_33
_atom_site_aniso_U_23
_atom_site_aniso_U_13
_atom_site_aniso_U_12
Si1 0.0282(2) 0.0236(2) 0.02348(18) 0.00039(15) 0.00140(15) 0.00185(16)
O1 0.0269(5) 0.0215(5) 0.0230(4) 0.0005(4) 0.0004(4) 0.0002(4)
O2 0.0278(5) 0.0264(5) 0.0240(4) -0.0092(4) 0.0034(4) -0.0082(4)
O3 0.0226(5) 0.0301(5) 0.0221(4) -0.0044(4) -0.0023(4) 0.0014(4)
O4 0.0328(5) 0.0317(5) 0.0377(5) -0.0050(4) 0.0042(4) -0.0121(4)
C1 0.0205(6) 0.0238(7) 0.0204(6) -0.0044(5) -0.0018(5) -0.0041(5)
C2 0.0240(6) 0.0219(7) 0.0190(6) -0.0035(5) -0.0019(5) -0.0028(5)
C3 0.0221(6) 0.0212(6) 0.0198(6) -0.0008(5) -0.0026(5) -0.0021(5)
C4 0.0294(7) 0.0269(7) 0.0232(6) 0.0002(6) 0.0014(6) 0.0003(6)
C5 0.0293(7) 0.0363(8) 0.0352(8) 0.0061(6) 0.0074(6) -0.0053(7)
C6 0.0325(8) 0.0331(8) 0.0458(9) 0.0047(7) -0.0020(7) -0.0138(7)
C7 0.0339(8) 0.0290(7) 0.0356(7) -0.0063(6) -0.0034(6) -0.0110(6)
C8 0.0227(6) 0.0263(7) 0.0210(6) -0.0021(5) -0.0018(5) -0.0048(6)
C9 0.0242(7) 0.0362(8) 0.0335(7) -0.0058(6) 0.0008(6) 0.0055(7)
C10 0.0234(7) 0.0398(8) 0.0353(8) -0.0081(6) 0.0054(6) -0.0012(7)
C11 0.0273(7) 0.0377(8) 0.0242(7) -0.0058(6) 0.0062(6) -0.0075(6)
C12 0.0253(7) 0.0273(7) 0.0212(6) -0.0032(5) 0.0000(5) -0.0061(6)
C13 0.0297(13) 0.0299(12) 0.0276(11) -0.0010(9) -0.0049(10) -0.0066(10)
C13' 0.032(3) 0.022(2) 0.027(2) 0.0037(17) -0.014(2) -0.005(2)
C14 0.0442(16) 0.0143(13) 0.0442(16) 0.0087(11) -0.0032(13) -0.0033(11)
C14' 0.061(4) 0.066(5) 0.031(3) -0.008(3) -0.011(3) -0.014(3)
C15 0.076(2) 0.0421(16) 0.0217(12) 0.0011(11) -0.0013(14) -0.0049(16)
C15' 0.082(5) 0.042(4) 0.037(3) 0.012(3) -0.006(3) -0.001(4)
C16 0.0268(7) 0.0397(8) 0.0261(7) -0.0061(6) -0.0024(6) -0.0003(7)
C17 0.0324(9) 0.0496(10) 0.0578(10) -0.0014(8) 0.0099(8) 0.0053(8)
C18 0.0371(9) 0.1031(14) 0.0533(10) -0.0355(10) -0.0047(8) -0.0186(10)
C19 0.0370(8) 0.0199(7) 0.0445(8) -0.0071(6) 0.0015(7) -0.0035(6)
C20 0.0448(9) 0.0361(8) 0.0344(8) -0.0115(6) -0.0085(7) -0.0064(7)
C21 0.0461(9) 0.0438(9) 0.0756(12) -0.0174(9) 0.0026(9) -0.0199(8)

loop_
_atom_type_symbol
_atom_type_description
_atom_type_scat_dispersion_real
_atom_type_scat_dispersion_imag
_atom_type_scat_source
C C 0.0033 0.0016 'International Tables Vol C Tables 4.2.6.8 and 6.1.1.4'
H H 0.0000 0.0000 'International Tables Vol C Tables 4.2.6.8 and 6.1.1.4'
O O 0.0106 0.0060 'International Tables Vol C Tables 4.2.6.8 and 6.1.1.4'
Si Si 0.0817 0.0704 'International Tables Vol C Tables 4.2.6.8 and 6.1.1.4'

loop_
_geom_angle_atom_site_label_1
_geom_angle_atom_site_label_2
_geom_angle_atom_site_label_3
_geom_angle
O1 Si1 C16 110.12(6)
O1 Si1 C19 110.48(6)
C16 Si1 C19 110.40(7)
O1 Si1 C13 102.29(8)
C16 Si1 C13 119.35(9)
C19 Si1 C13 103.72(10)
O1 Si1 C13' 102.59(14)
C16 Si1 C13' 101.44(16)
C19 Si1 C13' 121.12(16)
C13 Si1 C13' 20.05(15)
C2 O1 Si1 132.86(8)
C8 O2 C1 106.81(9)
C1 O3 C9 113.99(10)
O3 C1 O2 109.07(10)
O3 C1 C12 113.58(10)
O2 C1 C12 106.31(10)
O3 C1 C2 105.34(10)
O2 C1 C2 105.57(10)
C12 C1 C2 116.55(10)
O1 C2 C3 113.09(11)
O1 C2 C1 108.68(9)
C3 C2 C1 101.09(10)
C8 C3 C4 119.24(13)
C8 C3 C2 108.07(10)
C4 C3 C2 132.69(12)
C5 C4 C3 118.59(13)
C4 C5 C6 120.72(13)
C5 C6 C7 121.42(14)
C8 C7 C6 116.79(14)
C7 C8 O2 124.06(12)
C7 C8 C3 123.16(12)
O2 C8 C3 112.77(11)
O3 C9 C10 110.94(11)
C9 C10 C11 109.57(12)
C12 C11 C10 110.48(11)
O4 C12 C11 107.89(11)
O4 C12 C1 109.93(10)
C11 C12 C1 110.29(11)
C14 C13 C15 109.4(2)
C14 C13 Si1 113.33(17)
C15 C13 Si1 113.29(19)
C15' C13' C14' 109.1(5)
C15' C13' Si1 115.4(4)
C14' C13' Si1 109.4(4)
C18 C16 C17 110.89(14)
C18 C16 Si1 112.89(10)
C17 C16 Si1 113.97(11)
C20 C19 C21 109.79(14)
C20 C19 Si1 114.27(11)
C21 C19 Si1 112.88(11)

loop_
_geom_bond_atom_site_label_1
_geom_bond_atom_site_label_2
_geom_bond_distance
Si1 O1 1.6523(9)
Si1 C16 1.8680(15)
Si1 C19 1.8744(17)
Si1 C13 1.879(2)
Si1 C13' 1.928(4)
O1 C2 1.4249(14)
O2 C8 1.3725(15)
O2 C1 1.4510(16)
O3 C1 1.3987(15)
O3 C9 1.4383(16)
O4 C12 1.4198(17)
C1 C12 1.5178(17)
C1 C2 1.5400(17)
C2 C3 1.4993(18)
C3 C8 1.3795(18)
C3 C4 1.3848(18)
C4 C5 1.379(2)
C5 C6 1.380(2)
C6 C7 1.382(2)
C7 C8 1.368(2)
C9 C10 1.509(2)
C10 C11 1.515(2)
C11 C12 1.5109(18)
C13 C14 1.531(4)
C13 C15 1.542(4)
C13' C15' 1.494(8)
C13' C14' 1.549(9)
C16 C18 1.526(2)
C16 C17 1.530(2)
C19 C20 1.528(2)
C19 C21 1.531(2)
